data_7031129
loop_
_publ_author_name
'Chapurina, Yulia'
'Klitzke, Joice'
'Casagrande, Jr, Osvaldo de L'
'Awada, Mouhamad'
'Dorcet, Vincent'
'Kirillov, Evgueni'
'Carpentier, Jean-Fran\,cois'

_publ_section_title
;
 Scandium versus yttrium{amino-alkoxy-bis(phenolate)} complexes for the
 stereoselective ring-opening polymerization of racemic lactide and
 \b-butyrolactone.
;
_journal_issue 38
_journal_name_full 'Dalton transactions (Cambridge, England : 2003)'
_journal_page_first 14322
_journal_page_last 14333
_journal_paper_doi 10.1039/c4dt01206b
_journal_volume 43
_journal_year 2014
_chemical_compound_source 'synthesis as described'
_chemical_formula_moiety 'C37 H43 Cl2 N O3'
_chemical_formula_sum 'C37 H43 Cl2 N O3'
_chemical_formula_weight 620.62
_chemical_name_systematic
;
 ?
;
_space_group_IT_number 14
_symmetry_cell_setting monoclinic
_symmetry_Int_Tables_number 14
_symmetry_space_group_name_Hall '-P 2yab'
_symmetry_space_group_name_H-M 'P 1 21/a 1'
_atom_sites_solution_hydrogens geom
_atom_sites_solution_primary direct
_atom_sites_solution_secondary difmap
_audit_conform_dict_location ftp://ftp.iucr.org/pub/cif_core.dic
_audit_conform_dict_name cif_core.dic
_audit_conform_dict_version 2.4.3
_audit_creation_date 2014-02-20T14:16:50-00:00
_audit_creation_method 'WinGX routine CIF_UPDATE'
_cell_angle_alpha 90
_cell_angle_beta 110.847(2)
_cell_angle_gamma 90
_cell_formula_units_Z 4
_cell_length_a 12.5985(7)
_cell_length_b 22.6950(11)
_cell_length_c 12.9265(7)
_cell_measurement_reflns_used 3930
_cell_measurement_temperature 150(2)
_cell_measurement_theta_max 23.12
_cell_measurement_theta_min 2.49
_cell_measurement_wavelength 0.71073
_cell_volume 3454.0(3)
_computing_cell_refinement 'Bruker APEX2 (Bruker, 2006)'
_computing_data_collection 'Bruker APEX2 (Bruker, 2006)'
_computing_data_reduction 'Bruker APEX2 (Bruker, 2006)'
_computing_molecular_graphics 'Ortep-3 for Windows (Farrugia, 1997)'
_computing_publication_material
;
           WinGX publication routines (Farrugia, 2012),
           CRYSCAL (T. Roisnel, local program)
;
_computing_structure_refinement 'SHELXL-97 (Sheldrick, 1997)'
_computing_structure_solution 'SIR97 (Altomare et al., 1999)'
_diffrn_ambient_temperature 150(2)
_diffrn_detector 'CCD plate'
_diffrn_measured_fraction_theta_full 0.999
_diffrn_measured_fraction_theta_max 0.999
_diffrn_measurement_device_type 'APEXII, Bruker-AXS'
_diffrn_measurement_method 'CCD rotation images, thin slices'
_diffrn_radiation_monochromator graphite
_diffrn_radiation_probe x-ray
_diffrn_radiation_type MoK\a
_diffrn_radiation_wavelength 0.71073
_diffrn_reflns_av_R_equivalents 0.0578
_diffrn_reflns_av_unetI/netI 0.0722
_diffrn_reflns_limit_h_max 16
_diffrn_reflns_limit_h_min -14
_diffrn_reflns_limit_k_max 29
_diffrn_reflns_limit_k_min -20
_diffrn_reflns_limit_l_max 16
_diffrn_reflns_limit_l_min -16
_diffrn_reflns_number 29822
_diffrn_reflns_theta_full 27.48
_diffrn_reflns_theta_max 27.48
_diffrn_reflns_theta_min 2.95
_exptl_absorpt_coefficient_mu 0.223
_exptl_absorpt_correction_T_max 0.982
_exptl_absorpt_correction_T_min 0.868
_exptl_absorpt_correction_type multi-scan
_exptl_absorpt_process_details
;
  [Sheldrick, G.M. (2002). SADABS Bruker AXS Inc., Madison, Wisconsin, USA]
;
_exptl_crystal_colour colourless
_exptl_crystal_density_diffrn 1.193
_exptl_crystal_density_method 'not measured'
_exptl_crystal_description prism
_exptl_crystal_F_000 1320
_exptl_crystal_size_max 0.29
_exptl_crystal_size_mid 0.16
_exptl_crystal_size_min 0.08
_platon_squeeze_details
;
;
_refine_diff_density_max 0.349
_refine_diff_density_min -0.397
_refine_diff_density_rms 0.051
_refine_ls_extinction_method none
_refine_ls_goodness_of_fit_ref 1.033
_refine_ls_hydrogen_treatment mixed
_refine_ls_matrix_type full
_refine_ls_number_parameters 401
_refine_ls_number_reflns 7913
_refine_ls_number_restraints 0
_refine_ls_restrained_S_all 1.033
_refine_ls_R_factor_all 0.1087
_refine_ls_R_factor_gt 0.0581
_refine_ls_shift/su_max 0.013
_refine_ls_shift/su_mean 0
_refine_ls_structure_factor_coef Fsqd
_refine_ls_weighting_details 'calc w=1/[\s^2^(Fo^2^)+(0.0666P)^2^+0.0000P] where P=(Fo^2^+2Fc^2^)/3'
_refine_ls_weighting_scheme calc
_refine_ls_wR_factor_gt 0.1343
_refine_ls_wR_factor_ref 0.1521
_reflns_number_gt 4482
_reflns_number_total 7913
_reflns_threshold_expression >2sigma(I)
_cod_data_source_file c4dt01206b2.cif
_cod_data_source_block MALIGCL
_cod_depositor_comments 'Adding full bibliography for 7031125--7031131.cif.'
_cod_original_sg_symbol_H-M 'P 21/a'
_cod_database_code 7031129

loop_
_symmetry_equiv_pos_as_xyz
'x, y, z'
'-x+1/2, y+1/2, -z'
'-x, -y, -z'
'x-1/2, -y-1/2, z'

loop_
_atom_site_label
_atom_site_type_symbol
_atom_site_fract_x
_atom_site_fract_y
_atom_site_fract_z
_atom_site_U_iso_or_equiv
_atom_site_adp_type
_atom_site_occupancy
_atom_site_symmetry_multiplicity
_atom_site_calc_flag
_atom_site_refinement_flags
N1 N 0.38656(15) 0.23772(8) 0.48916(14) 0.0301(4) Uani 1 1 d .
C2 C 0.4702(2) 0.25062(11) 0.4352(2) 0.0388(6) Uani 1 1 d .
H2A H 0.4476 0.2295 0.3635 0.047 Uiso 1 1 calc R
H2B H 0.5457 0.2357 0.4826 0.047 Uiso 1 1 calc R
C3 C 0.4787(2) 0.31517(12) 0.4155(2) 0.0482(7) Uani 1 1 d .
H3A H 0.5325 0.3216 0.3764 0.058 Uiso 1 1 calc R
H3B H 0.4035 0.3303 0.3679 0.058 Uiso 1 1 calc R
O4 O 0.51656(15) 0.34631(8) 0.51692(15) 0.0524(5) Uani 1 1 d .
C5 C 0.5184(3) 0.40880(13) 0.5007(3) 0.0840(11) Uani 1 1 d .
H5A H 0.5605 0.4175 0.4517 0.126 Uiso 1 1 calc R
H5B H 0.5555 0.4282 0.5722 0.126 Uiso 1 1 calc R
H5C H 0.4403 0.4234 0.467 0.126 Uiso 1 1 calc R
C11 C 0.44298(18) 0.23280(10) 0.61149(18) 0.0326(5) Uani 1 1 d .
H11A H 0.5095 0.2595 0.6363 0.039 Uiso 1 1 calc R
H11B H 0.4709 0.192 0.6305 0.039 Uiso 1 1 calc R
C12 C 0.36489(18) 0.24808(9) 0.67217(17) 0.0276(5) Uani 1 1 d .
C13 C 0.31405(18) 0.20440(10) 0.71496(17) 0.0313(5) Uani 1 1 d .
H13 H 0.3278 0.1642 0.7036 0.038 Uiso 1 1 calc R
C14 C 0.24399(18) 0.21810(10) 0.77367(18) 0.0317(5) Uani 1 1 d .
C15 C 0.22564(18) 0.27745(10) 0.78921(17) 0.0307(5) Uani 1 1 d .
H15 H 0.1782 0.2873 0.8296 0.037 Uiso 1 1 calc R
C16 C 0.27365(18) 0.32297(9) 0.74826(17) 0.0275(5) Uani 1 1 d .
C17 C 0.34426(18) 0.30697(9) 0.68913(17) 0.0273(5) Uani 1 1 d .
C18 C 0.1927(2) 0.17024(10) 0.8224(2) 0.0444(6) Uani 1 1 d .
H18A H 0.1939 0.1328 0.785 0.067 Uiso 1 1 calc R
H18B H 0.1141 0.1806 0.8122 0.067 Uiso 1 1 calc R
H18C H 0.2369 0.1663 0.9016 0.067 Uiso 1 1 calc R
O19 O 0.39298(13) 0.35194(7) 0.65132(13) 0.0344(4) Uani 1 1 d .
H19 H 0.428(2) 0.3381(11) 0.606(2) 0.052 Uiso 1 1 d .
C20 C 0.25846(18) 0.38797(9) 0.77094(17) 0.0289(5) Uani 1 1 d .
C21 C 0.37183(19) 0.41058(10) 0.85368(19) 0.0369(6) Uani 1 1 d .
H21A H 0.3972 0.3846 0.9184 0.055 Uiso 1 1 calc R
H21B H 0.3617 0.4506 0.8771 0.055 Uiso 1 1 calc R
H21C H 0.4289 0.411 0.8183 0.055 Uiso 1 1 calc R
C22 C 0.16776(19) 0.39721(10) 0.82428(19) 0.0361(6) Uani 1 1 d .
H22A H 0.0958 0.3796 0.777 0.054 Uiso 1 1 calc R
H22B H 0.1569 0.4395 0.8324 0.054 Uiso 1 1 calc R
H22C H 0.193 0.3784 0.8973 0.054 Uiso 1 1 calc R
C23 C 0.21869(18) 0.42302(9) 0.66231(18) 0.0294(5) Uani 1 1 d .
C24 C 0.1375(2) 0.39934(10) 0.56749(19) 0.0381(6) Uani 1 1 d .
H24 H 0.1099 0.3607 0.5707 0.046 Uiso 1 1 calc R
C25 C 0.0957(2) 0.43020(12) 0.4688(2) 0.0436(6) Uani 1 1 d .
H25 H 0.0402 0.413 0.4055 0.052 Uiso 1 1 calc R
C26 C 0.1357(2) 0.48600(11) 0.46367(19) 0.0376(6) Uani 1 1 d .
Cl1 Cl 0.08376(7) 0.52627(3) 0.34080(6) 0.0587(2) Uani 1 1 d .
C27 C 0.2155(2) 0.51076(11) 0.5550(2) 0.0453(7) Uani 1 1 d .
H27 H 0.2432 0.5493 0.5509 0.054 Uiso 1 1 calc R
C28 C 0.2560(2) 0.47943(10) 0.6538(2) 0.0405(6) Uani 1 1 d .
H28 H 0.3107 0.4972 0.7169 0.049 Uiso 1 1 calc R
C31 C 0.3204(2) 0.18392(10) 0.44665(18) 0.0340(5) Uani 1 1 d .
H31A H 0.2697 0.1766 0.4888 0.041 Uiso 1 1 calc R
H31B H 0.3731 0.1501 0.4595 0.041 Uiso 1 1 calc R
C32 C 0.24953(19) 0.18709(10) 0.32490(18) 0.0316(5) Uani 1 1 d .
C33 C 0.24458(19) 0.13883(10) 0.25637(19) 0.0348(6) Uani 1 1 d .
H33 H 0.2883 0.1048 0.2869 0.042 Uiso 1 1 calc R
C34 C 0.17740(19) 0.13925(10) 0.14468(18) 0.0341(6) Uani 1 1 d .
C35 C 0.11923(19) 0.19104(10) 0.10202(19) 0.0348(6) Uani 1 1 d .
H35 H 0.0738 0.1922 0.0256 0.042 Uiso 1 1 calc R
C36 C 0.12407(18) 0.24162(10) 0.16578(18) 0.0304(5) Uani 1 1 d .
C37 C 0.18830(18) 0.23765(10) 0.27963(18) 0.0294(5) Uani 1 1 d .
C38 C 0.1690(2) 0.08618(10) 0.0726(2) 0.0448(6) Uani 1 1 d .
H38A H 0.2396 0.0635 0.1012 0.067 Uiso 1 1 calc R
H38B H 0.1567 0.099 -0.0032 0.067 Uiso 1 1 calc R
H38C H 0.1052 0.0615 0.0727 0.067 Uiso 1 1 calc R
O39 O 0.19080(13) 0.28533(7) 0.34547(13) 0.0340(4) Uani 1 1 d .
H39 H 0.246(2) 0.2817(11) 0.400(2) 0.051 Uiso 1 1 d .
C40 C 0.06908(18) 0.30002(10) 0.11508(18) 0.0327(5) Uani 1 1 d .
C41 C -0.02379(19) 0.31770(11) 0.1614(2) 0.0392(6) Uani 1 1 d .
H41A H 0.0113 0.326 0.2407 0.059 Uiso 1 1 calc R
H41B H -0.0783 0.2853 0.15 0.059 Uiso 1 1 calc R
H41C H -0.0634 0.353 0.1229 0.059 Uiso 1 1 calc R
C42 C 0.0113(2) 0.29650(11) -0.01151(19) 0.0429(6) Uani 1 1 d .
H42A H -0.0179 0.3355 -0.0407 0.064 Uiso 1 1 calc R
H42B H -0.0517 0.2683 -0.0304 0.064 Uiso 1 1 calc R
H42C H 0.0667 0.2835 -0.0441 0.064 Uiso 1 1 calc R
C43 C 0.16365(18) 0.34687(10) 0.13945(18) 0.0312(5) Uani 1 1 d .
C44 C 0.26347(18) 0.33304(10) 0.12187(18) 0.0330(5) Uani 1 1 d .
H44 H 0.2727 0.2947 0.097 0.04 Uiso 1 1 calc R
C45 C 0.35000(19) 0.37422(11) 0.13995(19) 0.0380(6) Uani 1 1 d .
H45 H 0.4181 0.3639 0.1286 0.046 Uiso 1 1 calc R
C46 C 0.3359(2) 0.42955(12) 0.1742(2) 0.0501(7) Uani 1 1 d .
Cl2 Cl 0.44322(7) 0.48202(4) 0.19757(8) 0.0792(3) Uani 1 1 d .
C47 C 0.2388(3) 0.44438(13) 0.1926(3) 0.0685(9) Uani 1 1 d .
H47 H 0.2299 0.483 0.2168 0.082 Uiso 1 1 calc R
C48 C 0.1537(2) 0.40295(12) 0.1760(3) 0.0551(8) Uani 1 1 d .
H48 H 0.087 0.4134 0.19 0.066 Uiso 1 1 calc R

loop_
_atom_site_aniso_label
_atom_site_aniso_U_11
_atom_site_aniso_U_22
_atom_site_aniso_U_33
_atom_site_aniso_U_23
_atom_site_aniso_U_13
_atom_site_aniso_U_12
N1 0.0291(10) 0.0390(11) 0.0212(10) -0.0010(8) 0.0077(8) -0.0004(8)
C2 0.0343(14) 0.0545(16) 0.0326(14) -0.0036(12) 0.0179(11) 0.0023(12)
C3 0.0426(16) 0.0713(19) 0.0365(15) -0.0016(14) 0.0213(13) -0.0098(14)
O4 0.0631(12) 0.0541(12) 0.0479(12) -0.0060(9) 0.0297(10) -0.0142(10)
C5 0.136(3) 0.058(2) 0.085(3) -0.0069(18) 0.073(2) -0.032(2)
C11 0.0297(13) 0.0400(13) 0.0251(12) 0.0003(10) 0.0060(10) 0.0034(10)
C12 0.0260(12) 0.0337(13) 0.0204(11) 0.0018(9) 0.0049(10) 0.0029(10)
C13 0.0327(13) 0.0317(12) 0.0252(12) 0.0019(10) 0.0052(10) 0.0033(10)
C14 0.0276(12) 0.0388(13) 0.0240(12) 0.0069(10) 0.0035(10) -0.0013(10)
C15 0.0292(12) 0.0403(14) 0.0220(12) 0.0020(10) 0.0084(10) -0.0026(10)
C16 0.0257(12) 0.0333(12) 0.0207(11) 0.0014(9) 0.0047(9) 0.0000(9)
C17 0.0272(12) 0.0315(12) 0.0220(11) 0.0031(9) 0.0070(10) -0.0039(10)
C18 0.0458(16) 0.0456(15) 0.0422(15) 0.0081(12) 0.0160(13) -0.0061(12)
O19 0.0358(10) 0.0360(9) 0.0376(10) 0.0017(7) 0.0205(8) -0.0010(7)
C20 0.0269(12) 0.0364(13) 0.0227(12) -0.0010(10) 0.0077(10) 0.0010(10)
C21 0.0339(13) 0.0407(14) 0.0312(13) -0.0021(11) 0.0058(11) 0.0001(11)
C22 0.0397(14) 0.0439(14) 0.0265(13) -0.0001(11) 0.0140(11) 0.0063(11)
C23 0.0261(12) 0.0336(13) 0.0297(13) -0.0020(10) 0.0113(10) 0.0027(10)
C24 0.0369(14) 0.0428(14) 0.0320(14) 0.0016(11) 0.0089(11) -0.0055(11)
C25 0.0384(15) 0.0564(17) 0.0315(14) 0.0000(12) 0.0069(12) -0.0008(13)
C26 0.0434(15) 0.0438(15) 0.0272(13) 0.0073(11) 0.0145(12) 0.0152(12)
Cl1 0.0774(5) 0.0615(5) 0.0390(4) 0.0183(3) 0.0229(4) 0.0284(4)
C27 0.0578(18) 0.0361(14) 0.0447(16) 0.0050(12) 0.0216(14) 0.0038(13)
C28 0.0424(15) 0.0375(14) 0.0365(14) -0.0038(11) 0.0078(12) 0.0009(12)
C31 0.0358(13) 0.0373(13) 0.0275(13) -0.0012(10) 0.0096(11) 0.0006(11)
C32 0.0332(13) 0.0367(13) 0.0256(12) -0.0009(10) 0.0116(10) -0.0027(10)
C33 0.0373(14) 0.0364(13) 0.0322(14) 0.0019(11) 0.0142(11) -0.0034(11)
C34 0.0392(14) 0.0381(14) 0.0277(13) -0.0021(10) 0.0154(11) -0.0083(11)
C35 0.0333(13) 0.0480(15) 0.0243(12) 0.0002(11) 0.0117(11) -0.0084(11)
C36 0.0262(12) 0.0402(13) 0.0270(13) -0.0005(10) 0.0123(10) -0.0077(10)
C37 0.0290(12) 0.0366(13) 0.0261(12) -0.0040(10) 0.0141(10) -0.0059(10)
C38 0.0612(18) 0.0406(14) 0.0323(14) -0.0034(11) 0.0163(13) -0.0074(13)
O39 0.0324(9) 0.0428(10) 0.0255(9) -0.0027(8) 0.0087(7) 0.0034(8)
C40 0.0282(13) 0.0460(14) 0.0247(12) 0.0014(10) 0.0105(10) -0.0010(11)
C41 0.0285(13) 0.0513(15) 0.0394(15) 0.0037(12) 0.0140(12) -0.0024(11)
C42 0.0391(15) 0.0537(16) 0.0305(14) 0.0035(12) 0.0059(12) -0.0034(12)
C43 0.0275(12) 0.0420(14) 0.0263(12) 0.0030(10) 0.0123(10) -0.0009(10)
C44 0.0301(13) 0.0400(13) 0.0307(13) 0.0047(10) 0.0130(11) 0.0036(11)
C45 0.0270(13) 0.0572(16) 0.0317(13) 0.0094(12) 0.0125(11) 0.0005(12)
C46 0.0428(16) 0.0508(17) 0.0613(19) 0.0024(14) 0.0240(14) -0.0123(13)
Cl2 0.0646(5) 0.0689(5) 0.1153(8) -0.0067(5) 0.0459(5) -0.0302(4)
C47 0.063(2) 0.0477(17) 0.112(3) -0.0202(17) 0.053(2) -0.0117(15)
C48 0.0478(17) 0.0501(17) 0.080(2) -0.0114(15) 0.0388(16) -0.0074(14)

loop_
_atom_type_symbol
_atom_type_description
_atom_type_scat_dispersion_real
_atom_type_scat_dispersion_imag
_atom_type_scat_source
C C 0.0033 0.0016 'International Tables Vol C Tables 4.2.6.8 and 6.1.1.4'
H H 0 0 'International Tables Vol C Tables 4.2.6.8 and 6.1.1.4'
N N 0.0061 0.0033 'International Tables Vol C Tables 4.2.6.8 and 6.1.1.4'
O O 0.0106 0.006 'International Tables Vol C Tables 4.2.6.8 and 6.1.1.4'
Cl Cl 0.1484 0.1585 'International Tables Vol C Tables 4.2.6.8 and 6.1.1.4'

loop_
_geom_angle_atom_site_label_1
_geom_angle_atom_site_label_2
_geom_angle_atom_site_label_3
_geom_angle
C31 N1 C2 113.01(17)
C31 N1 C11 109.12(17)
C2 N1 C11 111.29(17)
N1 C2 C3 112.24(18)
N1 C2 H2A 109.2
C3 C2 H2A 109.2
N1 C2 H2B 109.2
C3 C2 H2B 109.2
H2A C2 H2B 107.9
O4 C3 C2 110.6(2)
O4 C3 H3A 109.5
C2 C3 H3A 109.5
O4 C3 H3B 109.5
C2 C3 H3B 109.5
H3A C3 H3B 108.1
C3 O4 C5 112.1(2)
O4 C5 H5A 109.5
O4 C5 H5B 109.5
H5A C5 H5B 109.5
O4 C5 H5C 109.5
H5A C5 H5C 109.5
H5B C5 H5C 109.5
N1 C11 C12 112.56(17)
N1 C11 H11A 109.1
C12 C11 H11A 109.1
N1 C11 H11B 109.1
C12 C11 H11B 109.1
H11A C11 H11B 107.8
C17 C12 C13 118.74(19)
C17 C12 C11 119.82(19)
C13 C12 C11 121.42(19)
C14 C13 C12 121.8(2)
C14 C13 H13 119.1
C12 C13 H13 119.1
C13 C14 C15 117.8(2)
C13 C14 C18 121.1(2)
C15 C14 C18 121.2(2)
C14 C15 C16 123.0(2)
C14 C15 H15 118.5
C16 C15 H15 118.5
C15 C16 C17 117.23(19)
C15 C16 C20 122.79(19)
C17 C16 C20 119.88(18)
O19 C17 C12 121.79(19)
O19 C17 C16 116.81(18)
C12 C17 C16 121.38(19)
C14 C18 H18A 109.5
C14 C18 H18B 109.5
H18A C18 H18B 109.5
C14 C18 H18C 109.5
H18A C18 H18C 109.5
H18B C18 H18C 109.5
C17 O19 H19 111.0(16)
C16 C20 C23 110.30(17)
C16 C20 C21 107.87(17)
C23 C20 C21 112.58(18)
C16 C20 C22 112.30(17)
C23 C20 C22 106.59(17)
C21 C20 C22 107.22(18)
C20 C21 H21A 109.5
C20 C21 H21B 109.5
H21A C21 H21B 109.5
C20 C21 H21C 109.5
H21A C21 H21C 109.5
H21B C21 H21C 109.5
C20 C22 H22A 109.5
C20 C22 H22B 109.5
H22A C22 H22B 109.5
C20 C22 H22C 109.5
H22A C22 H22C 109.5
H22B C22 H22C 109.5
C28 C23 C24 116.8(2)
C28 C23 C20 122.9(2)
C24 C23 C20 120.21(19)
C25 C24 C23 122.3(2)
C25 C24 H24 118.8
C23 C24 H24 118.8
C26 C25 C24 119.0(2)
C26 C25 H25 120.5
C24 C25 H25 120.5
C27 C26 C25 120.4(2)
C27 C26 Cl1 119.50(19)
C25 C26 Cl1 120.09(19)
C26 C27 C28 119.9(2)
C26 C27 H27 120
C28 C27 H27 120
C23 C28 C27 121.5(2)
C23 C28 H28 119.2
C27 C28 H28 119.2
N1 C31 C32 113.34(18)
N1 C31 H31A 108.9
C32 C31 H31A 108.9
N1 C31 H31B 108.9
C32 C31 H31B 108.9
H31A C31 H31B 107.7
C37 C32 C33 119.2(2)
C37 C32 C31 120.8(2)
C33 C32 C31 120.0(2)
C34 C33 C32 121.8(2)
C34 C33 H33 119.1
C32 C33 H33 119.1
C33 C34 C35 117.2(2)
C33 C34 C38 121.4(2)
C35 C34 C38 121.4(2)
C34 C35 C36 123.5(2)
C34 C35 H35 118.2
C36 C35 H35 118.2
C35 C36 C37 116.8(2)
C35 C36 C40 122.6(2)
C37 C36 C40 120.5(2)
O39 C37 C32 120.2(2)
O39 C37 C36 118.5(2)
C32 C37 C36 121.3(2)
C34 C38 H38A 109.5
C34 C38 H38B 109.5
H38A C38 H38B 109.5
C34 C38 H38C 109.5
H38A C38 H38C 109.5
H38B C38 H38C 109.5
C37 O39 H39 106.8(19)
C36 C40 C42 112.41(19)
C36 C40 C43 108.07(17)
C42 C40 C43 106.95(18)
C36 C40 C41 110.40(17)
C42 C40 C41 106.79(18)
C43 C40 C41 112.22(18)
C40 C41 H41A 109.5
C40 C41 H41B 109.5
H41A C41 H41B 109.5
C40 C41 H41C 109.5
H41A C41 H41C 109.5
H41B C41 H41C 109.5
C40 C42 H42A 109.5
C40 C42 H42B 109.5
H42A C42 H42B 109.5
C40 C42 H42C 109.5
H42A C42 H42C 109.5
H42B C42 H42C 109.5
C48 C43 C44 117.5(2)
C48 C43 C40 123.2(2)
C44 C43 C40 119.2(2)
C43 C44 C45 121.4(2)
C43 C44 H44 119.3
C45 C44 H44 119.3
C46 C45 C44 119.2(2)
C46 C45 H45 120.4
C44 C45 H45 120.4
C45 C46 C47 120.7(2)
C45 C46 Cl2 120.1(2)
C47 C46 Cl2 119.2(2)
C46 C47 C48 119.8(3)
C46 C47 H47 120.1
C48 C47 H47 120.1
C43 C48 C47 121.4(2)
C43 C48 H48 119.3
C47 C48 H48 119.3

loop_
_geom_bond_atom_site_label_1
_geom_bond_atom_site_label_2
_geom_bond_distance
N1 C31 1.470(3)
N1 C2 1.486(3)
N1 C11 1.489(3)
C2 C3 1.497(3)
C2 H2A 0.99
C2 H2B 0.99
C3 O4 1.415(3)
C3 H3A 0.99
C3 H3B 0.99
O4 C5 1.435(3)
C5 H5A 0.98
C5 H5B 0.98
C5 H5C 0.98
C11 C12 1.501(3)
C11 H11A 0.99
C11 H11B 0.99
C12 C17 1.394(3)
C12 C13 1.397(3)
C13 C14 1.389(3)
C13 H13 0.95
C14 C15 1.393(3)
C14 C18 1.511(3)
C15 C16 1.393(3)
C15 H15 0.95
C16 C17 1.411(3)
C16 C20 1.529(3)
C17 O19 1.368(2)
C18 H18A 0.98
C18 H18B 0.98
C18 H18C 0.98
O19 H19 0.91(3)
C20 C23 1.535(3)
C20 C21 1.536(3)
C20 C22 1.545(3)
C21 H21A 0.98
C21 H21B 0.98
C21 H21C 0.98
C22 H22A 0.98
C22 H22B 0.98
C22 H22C 0.98
C23 C28 1.382(3)
C23 C24 1.395(3)
C24 C25 1.385(3)
C24 H24 0.95
C25 C26 1.373(3)
C25 H25 0.95
C26 C27 1.370(3)
C26 Cl1 1.745(2)
C27 C28 1.390(3)
C27 H27 0.95
C28 H28 0.95
C31 C32 1.510(3)
C31 H31A 0.99
C31 H31B 0.99
C32 C37 1.390(3)
C32 C33 1.396(3)
C33 C34 1.390(3)
C33 H33 0.95
C34 C35 1.391(3)
C34 C38 1.503(3)
C35 C36 1.402(3)
C35 H35 0.95
C36 C37 1.408(3)
C36 C40 1.531(3)
C37 O39 1.370(3)
C38 H38A 0.98
C38 H38B 0.98
C38 H38C 0.98
O39 H39 0.80(3)
C40 C42 1.538(3)
C40 C43 1.543(3)
C40 C41 1.545(3)
C41 H41A 0.98
C41 H41B 0.98
C41 H41C 0.98
C42 H42A 0.98
C42 H42B 0.98
C42 H42C 0.98
C43 C48 1.379(3)
C43 C44 1.391(3)
C44 C45 1.391(3)
C44 H44 0.95
C45 C46 1.364(3)
C45 H45 0.95
C46 C47 1.368(4)
C46 Cl2 1.746(3)
C47 C48 1.384(4)
C47 H47 0.95
C48 H48 0.95

loop_
_geom_hbond_atom_site_label_D
_geom_hbond_atom_site_label_H
_geom_hbond_atom_site_label_A
_geom_hbond_distance_DH
_geom_hbond_distance_HA
_geom_hbond_distance_DA
_geom_hbond_angle_DHA
O19 H19 O4 0.91(3) 1.87(3) 2.717(2) 154(2)
O19 H19 N1 0.91(3) 2.68(3) 3.317(2) 127.8(19)
O39 H39 N1 0.80(3) 2.00(3) 2.728(2) 151(3)

loop_
_geom_torsion_atom_site_label_1
_geom_torsion_atom_site_label_2
_geom_torsion_atom_site_label_3
_geom_torsion_atom_site_label_4
_geom_torsion
C31 N1 C2 C3 141.5(2)
C11 N1 C2 C3 -95.3(2)
N1 C2 C3 O4 61.8(3)
C2 C3 O4 C5 -176.1(2)
C31 N1 C11 C12 -81.5(2)
C2 N1 C11 C12 153.08(18)
N1 C11 C12 C17 -79.9(2)
N1 C11 C12 C13 101.8(2)
C17 C12 C13 C14 -0.1(3)
C11 C12 C13 C14 178.3(2)
C12 C13 C14 C15 -0.1(3)
C12 C13 C14 C18 -178.1(2)
C13 C14 C15 C16 0.3(3)
C18 C14 C15 C16 178.3(2)
C14 C15 C16 C17 -0.3(3)
C14 C15 C16 C20 -176.6(2)
C13 C12 C17 O19 178.75(19)
C11 C12 C17 O19 0.3(3)
C13 C12 C17 C16 0.0(3)
C11 C12 C17 C16 -178.36(19)
C15 C16 C17 O19 -178.62(18)
C20 C16 C17 O19 -2.3(3)
C15 C16 C17 C12 0.1(3)
C20 C16 C17 C12 176.48(19)
C15 C16 C20 C23 -129.3(2)
C17 C16 C20 C23 54.6(2)
C15 C16 C20 C21 107.4(2)
C17 C16 C20 C21 -68.8(2)
C15 C16 C20 C22 -10.6(3)
C17 C16 C20 C22 173.29(19)
C16 C20 C23 C28 -142.0(2)
C21 C20 C23 C28 -21.5(3)
C22 C20 C23 C28 95.8(2)
C16 C20 C23 C24 41.0(3)
C21 C20 C23 C24 161.5(2)
C22 C20 C23 C24 -81.2(2)
C28 C23 C24 C25 0.2(3)
C20 C23 C24 C25 177.4(2)
C23 C24 C25 C26 0.2(4)
C24 C25 C26 C27 -0.2(4)
C24 C25 C26 Cl1 -179.40(18)
C25 C26 C27 C28 -0.3(4)
Cl1 C26 C27 C28 178.90(19)
C24 C23 C28 C27 -0.7(3)
C20 C23 C28 C27 -177.9(2)
C26 C27 C28 C23 0.8(4)
C2 N1 C31 C32 -61.8(2)
C11 N1 C31 C32 173.79(18)
N1 C31 C32 C37 -43.2(3)
N1 C31 C32 C33 137.0(2)
C37 C32 C33 C34 -2.0(3)
C31 C32 C33 C34 177.8(2)
C32 C33 C34 C35 3.2(3)
C32 C33 C34 C38 -177.5(2)
C33 C34 C35 C36 -0.9(3)
C38 C34 C35 C36 179.9(2)
C34 C35 C36 C37 -2.6(3)
C34 C35 C36 C40 173.7(2)
C33 C32 C37 O39 179.25(19)
C31 C32 C37 O39 -0.5(3)
C33 C32 C37 C36 -1.7(3)
C31 C32 C37 C36 178.5(2)
C35 C36 C37 O39 -177.09(18)
C40 C36 C37 O39 6.5(3)
C35 C36 C37 C32 3.9(3)
C40 C36 C37 C32 -172.53(19)
C35 C36 C40 C42 -1.0(3)
C37 C36 C40 C42 175.19(19)
C35 C36 C40 C43 -118.8(2)
C37 C36 C40 C43 57.4(2)
C35 C36 C40 C41 118.1(2)
C37 C36 C40 C41 -65.7(3)
C36 C40 C43 C48 -135.3(2)
C42 C40 C43 C48 103.4(3)
C41 C40 C43 C48 -13.3(3)
C36 C40 C43 C44 46.2(3)
C42 C40 C43 C44 -75.1(2)
C41 C40 C43 C44 168.1(2)
C48 C43 C44 C45 -0.2(3)
C40 C43 C44 C45 178.4(2)
C43 C44 C45 C46 -0.9(3)
C44 C45 C46 C47 1.1(4)
C44 C45 C46 Cl2 179.97(18)
C45 C46 C47 C48 -0.2(5)
Cl2 C46 C47 C48 -179.1(2)
C44 C43 C48 C47 1.2(4)
C40 C43 C48 C47 -177.4(3)
C46 C47 C48 C43 -0.9(5)

loop_
_platon_squeeze_void_nr
_platon_squeeze_void_average_x
_platon_squeeze_void_average_y
_platon_squeeze_void_average_z
_platon_squeeze_void_volume
_platon_squeeze_void_count_electrons
_platon_squeeze_void_content
1 0.000 0.500 0.000 86 8 ' '
2 0.500 0.000 1.000 86 8 ' '
